data_1569685
loop_
_publ_author_name
'Lon&#x10d;ari&#x107;, Doroteja'
'Movahedifar, Fahimeh'
'&#x160;to&#x10d;ek, Jakub Radek'
'Dra&#x10d;&#xed;nsk&#xfd;, Martin'
'Cva&#x10d;ka, Josef'
'Guan, Shanshan'
'Bythell, Benjamin J.'
'C&#xed;sa&#x159;ov&#xe1;, Ivana'
'Masson, Eric'
'Kaleta, Ji&#x159;&#xed;'

_publ_section_title
;
 Solvent-controlled formation of alkali and alkali-earth-secured
 cucurbituril/guest trimers.
;
_journal_issue 35
_journal_name_full 'Chemical science'
_journal_page_first 9258
_journal_page_last 9266
_journal_paper_doi 10.1039/d3sc02032k
_journal_volume 14
_journal_year 2023
_chemical_compound_source 'synthesized by the authors'
_chemical_formula_moiety 'C13 H14 N, I'
_chemical_formula_sum 'C13 H14 I N'
_chemical_formula_weight 311.15
_space_group_crystal_system monoclinic
_space_group_IT_number 14
_space_group_name_Hall '-P 2ybc'
_space_group_name_H-M_alt 'P 1 21/c 1'
_atom_sites_solution_hydrogens geom
_atom_sites_solution_primary direct
_atom_sites_solution_secondary difmap
_audit_creation_method SHELXL-2018/3
_audit_update_record
;
2022-11-23 deposited with the CCDC.	2023-08-08 downloaded from the CCDC.
;
_cell_angle_alpha 90
_cell_angle_beta 112.440(2)
_cell_angle_gamma 90
_cell_formula_units_Z 4
_cell_length_a 13.0447(10)
_cell_length_b 8.5595(6)
_cell_length_c 11.9652(8)
_cell_measurement_reflns_used 9946
_cell_measurement_temperature 120(2)
_cell_measurement_theta_max 27.5248
_cell_measurement_theta_min 2.9185
_cell_volume 1234.83(15)
_computing_cell_refinement 'SAINT V8.40B (Bruker AXS LLC, 2019)'
_computing_data_collection 'Bruker Instrument Service vV6.2.15'
_computing_data_reduction 'SAINT V8.40B (Bruker AXS LLC, 2019)'
_computing_structure_refinement 'SHELXL-2018/3 (Sheldrick, 2018)'
_computing_structure_solution 'SHELXT 2018/2 (Sheldrick, 2018)'
_diffrn_ambient_temperature 120(2)
_diffrn_measured_fraction_theta_full 0.996
_diffrn_measured_fraction_theta_max 0.993
_diffrn_measurement_device_type 'Bruker D8 VENTURE Kappa Duo PHOTONIII CMOS'
_diffrn_measurement_method '\f and \w scans'
_diffrn_radiation_monochromator 'Quazar Mo multilayer optic'
_diffrn_radiation_type MoK\a
_diffrn_radiation_wavelength 0.71073
_diffrn_reflns_av_R_equivalents 0.0261
_diffrn_reflns_av_unetI/netI 0.0250
_diffrn_reflns_Laue_measured_fraction_full 0.996
_diffrn_reflns_Laue_measured_fraction_max 0.993
_diffrn_reflns_limit_h_max 16
_diffrn_reflns_limit_h_min -16
_diffrn_reflns_limit_k_max 9
_diffrn_reflns_limit_k_min -11
_diffrn_reflns_limit_l_max 15
_diffrn_reflns_limit_l_min -12
_diffrn_reflns_number 10218
_diffrn_reflns_point_group_measured_fraction_full 0.996
_diffrn_reflns_point_group_measured_fraction_max 0.993
_diffrn_reflns_theta_full 25.242
_diffrn_reflns_theta_max 27.555
_diffrn_reflns_theta_min 2.918
_diffrn_source 'I\mS  micro-focus sealed tube'
_exptl_absorpt_coefficient_mu 2.562
_exptl_absorpt_correction_T_max 0.87
_exptl_absorpt_correction_T_min 0.57
_exptl_absorpt_correction_type multi-scan
_exptl_absorpt_process_details
;
Krause, L., Herbst-Irmer, R., Sheldrick, G. M., Stalke, D. (2015).
"Comparison of silver and molybdenum microfocus X-ray sources for
single-crystal structure determination"
J. Appl. Cryst. 48, 3-10.
doi:10.1107/S1600576714022985
;
_exptl_crystal_colour colourless-yellow
_exptl_crystal_density_diffrn 1.674
_exptl_crystal_description plate
_exptl_crystal_F_000 608
_exptl_crystal_size_max 0.271
_exptl_crystal_size_mid 0.234
_exptl_crystal_size_min 0.054
_refine_diff_density_max 1.111
_refine_diff_density_min -1.099
_refine_diff_density_rms 0.142
_refine_ls_extinction_method none
_refine_ls_goodness_of_fit_ref 1.404
_refine_ls_hydrogen_treatment constr
_refine_ls_matrix_type full
_refine_ls_number_parameters 138
_refine_ls_number_reflns 2826
_refine_ls_number_restraints 0
_refine_ls_restrained_S_all 1.404
_refine_ls_R_factor_all 0.0604
_refine_ls_R_factor_gt 0.0558
_refine_ls_shift/su_max 0.000
_refine_ls_shift/su_mean 0.000
_refine_ls_structure_factor_coef Fsqd
_refine_ls_weighting_details 'w=1/[\s^2^(Fo^2^)+10.5358P] where P=(Fo^2^+2Fc^2^)/3'
_refine_ls_weighting_scheme calc
_refine_ls_wR_factor_gt 0.1154
_refine_ls_wR_factor_ref 0.1169
_reflns_Friedel_coverage 0.000
_reflns_number_gt 2596
_reflns_number_total 2826
_reflns_threshold_expression 'I > 2\s(I)'
_cod_data_source_file d3sc02032k2.cif
_cod_data_source_block mo_dl071_kaleta
_cod_depositor_comments 'Adding full bibliography for 1569684--1569687.cif.'
_cod_original_sg_symbol_H-M 'P 21/c'
_cod_database_code 1569685
_shelx_shelxl_version_number 2018/3
_shelx_space_group_comment
;
The symmetry employed for this shelxl refinement is uniquely defined
by the following loop, which should always be used as a source of
symmetry information in preference to the above space-group names.
They are only intended as comments.
;
_shelx_estimated_absorpt_t_min 0.544
_shelx_estimated_absorpt_t_max 0.874

loop_
_space_group_symop_operation_xyz
'x, y, z'
'-x, y+1/2, -z+1/2'
'-x, -y, -z'
'x, -y-1/2, z-1/2'

loop_
_atom_site_label
_atom_site_type_symbol
_atom_site_fract_x
_atom_site_fract_y
_atom_site_fract_z
_atom_site_U_iso_or_equiv
_atom_site_adp_type
_atom_site_occupancy
_atom_site_site_symmetry_order
_atom_site_calc_flag
_atom_site_refinement_flags_posn
_atom_site_refinement_flags_adp
_atom_site_refinement_flags_occupancy
_atom_site_disorder_assembly
_atom_site_disorder_group
I1 I 0.35020(3) 0.25397(5) -0.15449(4) 0.02494(14) Uani 1 1 d . . . . .
N1 N 0.6167(4) 0.2539(7) 0.2920(5) 0.0247(11) Uani 1 1 d . . . . .
C2 C 0.6338(5) 0.3923(7) 0.3493(6) 0.0229(13) Uani 1 1 d . . . . .
H2 H 0.600324 0.484240 0.306336 0.027 Uiso 1 1 calc R U . . .
C3 C 0.7002(6) 0.4006(7) 0.4708(6) 0.0222(13) Uani 1 1 d . . . . .
H3 H 0.712820 0.498840 0.510776 0.027 Uiso 1 1 calc R U . . .
C4 C 0.7492(5) 0.2663(7) 0.5359(6) 0.0222(12) Uani 1 1 d . . . . .
C5 C 0.7237(6) 0.1231(7) 0.4724(7) 0.0252(14) Uani 1 1 d . . . . .
H5 H 0.751387 0.028086 0.514002 0.030 Uiso 1 1 calc R U . . .
C6 C 0.6601(5) 0.1206(8) 0.3532(7) 0.0256(14) Uani 1 1 d . . . . .
H6 H 0.645557 0.023686 0.311317 0.031 Uiso 1 1 calc R U . . .
C7 C 0.8270(5) 0.2727(7) 0.6630(6) 0.0225(12) Uani 1 1 d . . . . .
C8 C 0.8958(6) 0.4011(8) 0.7057(6) 0.0262(14) Uani 1 1 d . . . . .
H8 H 0.888227 0.489011 0.654670 0.031 Uiso 1 1 calc R U . . .
C9 C 0.9750(6) 0.4021(8) 0.8216(6) 0.0285(14) Uani 1 1 d . . . . .
H9 H 1.022692 0.490000 0.848003 0.034 Uiso 1 1 calc R U . . .
C10 C 0.9874(5) 0.2790(7) 0.9008(6) 0.0241(13) Uani 1 1 d . . . . .
C11 C 0.9158(5) 0.1511(7) 0.8588(6) 0.0234(13) Uani 1 1 d . . . . .
H11 H 0.920871 0.066210 0.911789 0.028 Uiso 1 1 calc R U . . .
C12 C 0.8386(5) 0.1463(7) 0.7424(6) 0.0225(13) Uani 1 1 d . . . . .
H12 H 0.792495 0.056970 0.715179 0.027 Uiso 1 1 calc R U . . .
C13 C 0.5446(6) 0.2512(9) 0.1617(6) 0.0303(14) Uani 1 1 d . . . . .
H13A H 0.554164 0.151688 0.126324 0.045 Uiso 1 1 calc R U . . .
H13B H 0.564977 0.337456 0.120350 0.045 Uiso 1 1 calc R U . . .
H13C H 0.466922 0.262689 0.152106 0.045 Uiso 1 1 calc R U . . .
C14 C 1.0792(6) 0.2785(8) 1.0256(6) 0.0334(15) Uani 1 1 d . . . . .
H14A H 1.050754 0.235809 1.084151 0.050 Uiso 1 1 calc R U . . .
H14B H 1.105315 0.385570 1.048647 0.050 Uiso 1 1 calc R U . . .
H14C H 1.140835 0.213758 1.024683 0.050 Uiso 1 1 calc R U . . .

loop_
_atom_site_aniso_label
_atom_site_aniso_U_11
_atom_site_aniso_U_22
_atom_site_aniso_U_33
_atom_site_aniso_U_23
_atom_site_aniso_U_13
_atom_site_aniso_U_12
I1 0.0336(2) 0.0178(2) 0.0266(2) 0.00421(17) 0.01502(16) 0.00362(18)
N1 0.028(3) 0.023(3) 0.030(3) 0.005(2) 0.018(2) 0.002(2)
C2 0.025(3) 0.017(3) 0.032(4) 0.001(2) 0.017(3) 0.000(2)
C3 0.031(3) 0.018(3) 0.027(3) -0.001(2) 0.021(3) 0.002(2)
C4 0.027(3) 0.014(3) 0.032(3) -0.001(3) 0.020(3) 0.000(2)
C5 0.025(3) 0.016(3) 0.040(4) 0.001(3) 0.018(3) 0.000(2)
C6 0.021(3) 0.020(3) 0.039(4) -0.003(3) 0.014(3) -0.005(2)
C7 0.027(3) 0.014(3) 0.033(3) 0.002(2) 0.019(3) 0.002(2)
C8 0.034(4) 0.021(3) 0.026(3) -0.001(3) 0.015(3) -0.005(3)
C9 0.032(4) 0.025(3) 0.029(3) -0.006(3) 0.012(3) -0.007(3)
C10 0.026(3) 0.015(3) 0.031(3) -0.005(2) 0.010(3) -0.002(2)
C11 0.024(3) 0.019(3) 0.031(3) 0.002(2) 0.014(3) -0.002(2)
C12 0.028(3) 0.016(3) 0.029(3) -0.002(2) 0.016(3) -0.001(2)
C13 0.035(3) 0.029(3) 0.031(3) -0.005(3) 0.017(3) 0.000(3)
C14 0.035(4) 0.024(3) 0.037(4) -0.008(3) 0.010(3) 0.001(3)

loop_
_atom_type_symbol
_atom_type_description
_atom_type_scat_dispersion_real
_atom_type_scat_dispersion_imag
_atom_type_scat_source
C C 0.0033 0.0016 'International Tables Vol C Tables 4.2.6.8 and 6.1.1.4'
H H 0.0000 0.0000 'International Tables Vol C Tables 4.2.6.8 and 6.1.1.4'
I I -0.4742 1.8119 'International Tables Vol C Tables 4.2.6.8 and 6.1.1.4'
N N 0.0061 0.0033 'International Tables Vol C Tables 4.2.6.8 and 6.1.1.4'

loop_
_geom_angle_atom_site_label_1
_geom_angle_atom_site_label_2
_geom_angle_atom_site_label_3
_geom_angle
_geom_angle_site_symmetry_1
_geom_angle_site_symmetry_3
_geom_angle_publ_flag
C2 N1 C6 120.8(6) . . ?
C2 N1 C13 117.8(6) . . ?
C6 N1 C13 121.4(6) . . ?
N1 C2 C3 119.8(6) . . ?
N1 C2 H2 120.1 . . ?
C3 C2 H2 120.1 . . ?
C2 C3 C4 120.9(6) . . ?
C2 C3 H3 119.6 . . ?
C4 C3 H3 119.6 . . ?
C3 C4 C5 116.8(6) . . ?
C3 C4 C7 122.2(6) . . ?
C5 C4 C7 121.0(6) . . ?
C6 C5 C4 120.4(6) . . ?
C6 C5 H5 119.8 . . ?
C4 C5 H5 119.8 . . ?
C5 C6 N1 121.2(6) . . ?
C5 C6 H6 119.4 . . ?
N1 C6 H6 119.4 . . ?
C8 C7 C12 118.2(6) . . ?
C8 C7 C4 120.3(6) . . ?
C12 C7 C4 121.5(6) . . ?
C9 C8 C7 120.5(6) . . ?
C9 C8 H8 119.8 . . ?
C7 C8 H8 119.8 . . ?
C8 C9 C10 122.1(6) . . ?
C8 C9 H9 119.0 . . ?
C10 C9 H9 119.0 . . ?
C9 C10 C11 117.5(6) . . ?
C9 C10 C14 121.2(6) . . ?
C11 C10 C14 121.2(6) . . ?
C12 C11 C10 121.2(6) . . ?
C12 C11 H11 119.4 . . ?
C10 C11 H11 119.4 . . ?
C11 C12 C7 120.6(6) . . ?
C11 C12 H12 119.7 . . ?
C7 C12 H12 119.7 . . ?
N1 C13 H13A 109.5 . . ?
N1 C13 H13B 109.5 . . ?
H13A C13 H13B 109.5 . . ?
N1 C13 H13C 109.5 . . ?
H13A C13 H13C 109.5 . . ?
H13B C13 H13C 109.5 . . ?
C10 C14 H14A 109.5 . . ?
C10 C14 H14B 109.5 . . ?
H14A C14 H14B 109.5 . . ?
C10 C14 H14C 109.5 . . ?
H14A C14 H14C 109.5 . . ?
H14B C14 H14C 109.5 . . ?

loop_
_geom_bond_atom_site_label_1
_geom_bond_atom_site_label_2
_geom_bond_distance
_geom_bond_site_symmetry_2
_geom_bond_publ_flag
N1 C2 1.344(8) . ?
N1 C6 1.358(9) . ?
N1 C13 1.483(8) . ?
C2 C3 1.382(10) . ?
C2 H2 0.9500 . ?
C3 C4 1.398(9) . ?
C3 H3 0.9500 . ?
C4 C5 1.413(9) . ?
C4 C7 1.472(9) . ?
C5 C6 1.349(10) . ?
C5 H5 0.9500 . ?
C6 H6 0.9500 . ?
C7 C8 1.388(9) . ?
C7 C12 1.410(8) . ?
C8 C9 1.377(10) . ?
C8 H8 0.9500 . ?
C9 C10 1.384(9) . ?
C9 H9 0.9500 . ?
C10 C11 1.402(8) . ?
C10 C14 1.516(9) . ?
C11 C12 1.373(9) . ?
C11 H11 0.9500 . ?
C12 H12 0.9500 . ?
C13 H13A 0.9800 . ?
C13 H13B 0.9800 . ?
C13 H13C 0.9800 . ?
C14 H14A 0.9800 . ?
C14 H14B 0.9800 . ?
C14 H14C 0.9800 . ?
